data_1543727
loop_
_publ_author_name
'Kumar, S. Madan'
'Manju, N.'
Asma
'Kalluraya, Balakrishna'
'Byrappa, K.'
'Warad, Ismail'

_publ_section_title
;
 5-(2,4-Dichlorophenoxy)-3-methyl-1-phenyl-1<i>H</i>-pyrazole-4-carbaldehyde
;
_journal_coeditor_code VM4011
_journal_issue 7
_journal_name_full IUCrData
_journal_page_first x161111
_journal_paper_doi 10.1107/S2414314616011111
_journal_volume 1
_journal_year 2016
_chemical_formula_iupac 'C17 H12 Cl2 N2 O2'
_chemical_formula_moiety 'C17 H12 Cl2 N2 O2'
_chemical_formula_sum 'C17 H12 Cl2 N2 O2'
_chemical_formula_weight 347.19
_chemical_name_systematic
;
5-(2,4-Dichlorophenoxy)-3-methyl-1-phenyl-1<i>H</i>-pyrazole-4-carbaldehyde
;
_space_group_crystal_system monoclinic
_space_group_IT_number 14
_space_group_name_Hall '-P 2yn'
_space_group_name_H-M_alt 'P 1 21/n 1'
_symmetry_space_group_name_Hall '-P 2yn'
_symmetry_space_group_name_H-M 'P 1 21/n 1'
_atom_sites_solution_hydrogens geom
_atom_sites_solution_primary direct
_audit_creation_method
;
Olex2 1.2
(compiled 2016.02.19 svn.r3266 for OlexSys, GUI svn.r5155)
;
_cell_angle_alpha 90
_cell_angle_beta 102.219(15)
_cell_angle_gamma 90
_cell_formula_units_Z 4
_cell_length_a 10.113(8)
_cell_length_b 13.278(10)
_cell_length_c 12.224(10)
_cell_measurement_reflns_used 2911
_cell_measurement_temperature 293(2)
_cell_measurement_theta_max 25.3
_cell_measurement_theta_min 3.1
_cell_volume 1604(2)
_computing_cell_refinement
;
<i>CrystalClear SM Expert</i> (Rigaku, 2011)
;
_computing_data_collection
;
<i>CrystalClear SM Expert</i> (Rigaku, 2011)
;
_computing_data_reduction
;
<i>CrystalClear SM Expert</i> (Rigaku, 2011)
;
_computing_molecular_graphics
;
Mercury (Macrae <i>et al.</i>, 2008)
;
_computing_publication_material
;
OLEX2 (Dolomanov <i>et al.</i>,  2009)
;
_computing_structure_refinement
;
SHELXL2014 (Sheldrick, 2015)
;
_computing_structure_solution
;
SHELXS97 (Sheldrick, 2008)
;
_diffrn_ambient_temperature 293(2)
_diffrn_measured_fraction_theta_full 0.994
_diffrn_measured_fraction_theta_max 0.994
_diffrn_measurement_device 'AFC12 (Right): Kappa 3 circle'
_diffrn_measurement_device_type 'Rigaku Saturn724+'
_diffrn_measurement_method 'profile data from \w-scans'
_diffrn_radiation_type MoK\a
_diffrn_radiation_wavelength 0.71075
_diffrn_reflns_av_R_equivalents 0.0586
_diffrn_reflns_limit_h_max 12
_diffrn_reflns_limit_h_min -12
_diffrn_reflns_limit_k_max 15
_diffrn_reflns_limit_k_min -15
_diffrn_reflns_limit_l_max 14
_diffrn_reflns_limit_l_min -14
_diffrn_reflns_number 12776
_diffrn_reflns_theta_full 25.242
_diffrn_reflns_theta_max 25.331
_diffrn_reflns_theta_min 3.068
_diffrn_standards_number 2911
_exptl_absorpt_coefficient_mu 0.415
_exptl_absorpt_correction_T_max 0.916
_exptl_absorpt_correction_T_min 0.891
_exptl_absorpt_correction_type multi-scan
_exptl_absorpt_process_details
;
(NUMABS; Rigaku 1999)
;
_exptl_crystal_colour brown
_exptl_crystal_density_diffrn 1.438
_exptl_crystal_description block
_exptl_crystal_F_000 712
_exptl_crystal_size_max 0.32
_exptl_crystal_size_mid 0.23
_exptl_crystal_size_min 0.21
_refine_diff_density_max 0.222
_refine_diff_density_min -0.202
_refine_ls_extinction_method none
_refine_ls_goodness_of_fit_ref 1.207
_refine_ls_hydrogen_treatment constr
_refine_ls_matrix_type full
_refine_ls_number_parameters 209
_refine_ls_number_reflns 2911
_refine_ls_number_restraints 0
_refine_ls_restrained_S_all 1.207
_refine_ls_R_factor_all 0.1142
_refine_ls_R_factor_gt 0.0724
_refine_ls_shift/su_max 0.000
_refine_ls_shift/su_mean 0.000
_refine_ls_structure_factor_coef Fsqd
_refine_ls_weighting_details 'w=1/[\s^2^(Fo^2^)+(0.0764P)^2^] where P=(Fo^2^+2Fc^2^)/3'
_refine_ls_weighting_scheme calc
_refine_ls_wR_factor_gt 0.1496
_refine_ls_wR_factor_ref 0.1820
_reflns_number_gt 2127
_reflns_number_total 2911
_reflns_threshold_expression 'I > 2\s(I)'
_cod_data_source_file vm4011sup1.cif
_cod_data_source_block I
_cod_database_code 1543727
_shelx_space_group_comment
;
The symmetry employed for this shelxl refinement is uniquely defined
by the following loop, which should always be used as a source of
symmetry information in preference to the above space-group names.
They are only intended as comments.
;
_shelx_estimated_absorpt_t_min 0.892
_shelx_estimated_absorpt_t_max 0.917

loop_
_space_group_symop_operation_xyz
'x, y, z'
'-x+1/2, y+1/2, -z+1/2'
'-x, -y, -z'
'x-1/2, -y-1/2, z-1/2'

loop_
_atom_site_type_symbol
_atom_site_label
_atom_site_fract_x
_atom_site_fract_y
_atom_site_fract_z
_atom_site_U_iso_or_equiv
_atom_site_adp_type
_atom_site_calc_flag
_atom_site_occupancy
Cl Cl1 -0.00103(11) 0.17058(9) 0.30659(9) 0.0662(4) Uani d 1
Cl Cl2 -0.06627(12) 0.10625(11) 0.72543(11) 0.0819(5) Uani d 1
O O1 0.2843(2) 0.1852(2) 0.4076(2) 0.0520(8) Uani d 1
O O2 0.2891(4) 0.3853(3) 0.5424(3) 0.0861(11) Uani d 1
N N1 0.6373(3) 0.2049(3) 0.4479(3) 0.0514(9) Uani d 1
N N2 0.5120(3) 0.1601(2) 0.4098(3) 0.0442(8) Uani d 1
C C1 0.6133(4) 0.2838(3) 0.5059(3) 0.0506(10) Uani d 1
C C2 0.4743(4) 0.2941(3) 0.5058(3) 0.0459(10) Uani d 1
C C3 0.4154(3) 0.2133(3) 0.4444(3) 0.0439(10) Uani d 1
C C4 0.4995(3) 0.0817(3) 0.3285(3) 0.0428(9) Uani d 1
C C5 0.4137(3) 0.0008(3) 0.3318(3) 0.0500(10) Uani d 1
H H5 0.3665 -0.0048 0.3891 0.060 Uiso calc 1
C C6 0.3992(4) -0.0712(3) 0.2491(4) 0.0563(11) Uani d 1
H H6 0.3414 -0.1254 0.2502 0.068 Uiso calc 1
C C7 0.4700(4) -0.0635(4) 0.1646(4) 0.0579(11) Uani d 1
H H7 0.4590 -0.1120 0.1085 0.070 Uiso calc 1
C C8 0.5571(4) 0.0161(3) 0.1633(3) 0.0540(11) Uani d 1
H H8 0.6058 0.0208 0.1069 0.065 Uiso calc 1
C C9 0.5721(4) 0.0887(3) 0.2453(3) 0.0496(10) Uani d 1
H H9 0.6311 0.1424 0.2446 0.060 Uiso calc 1
C C10 0.7282(4) 0.3492(4) 0.5623(4) 0.0782(15) Uani d 1
H H10A 0.8122 0.3203 0.5532 0.117 Uiso calc 1
H H10B 0.7279 0.3543 0.6406 0.117 Uiso calc 1
H H10C 0.7182 0.4151 0.5292 0.117 Uiso calc 1
C C11 0.4077(5) 0.3774(4) 0.5475(3) 0.0631(12) Uani d 1
H H11 0.4624 0.4297 0.5816 0.076 Uiso calc 1
C C12 0.2070(3) 0.1646(3) 0.4873(3) 0.0423(9) Uani d 1
C C13 0.2603(4) 0.1510(3) 0.5986(3) 0.0590(12) Uani d 1
H H13 0.3535 0.1543 0.6250 0.071 Uiso calc 1
C C14 0.1764(4) 0.1322(4) 0.6723(4) 0.0595(12) Uani d 1
H H14 0.2128 0.1238 0.7483 0.071 Uiso calc 1
C C15 0.0396(4) 0.1260(3) 0.6325(4) 0.0506(10) Uani d 1
C C16 -0.0160(4) 0.1374(3) 0.5201(3) 0.0477(10) Uani d 1
H H16 -0.1090 0.1326 0.4936 0.057 Uiso calc 1
C C17 0.0686(4) 0.1561(3) 0.4475(3) 0.0403(9) Uani d 1

loop_
_atom_site_aniso_label
_atom_site_aniso_U_11
_atom_site_aniso_U_22
_atom_site_aniso_U_33
_atom_site_aniso_U_12
_atom_site_aniso_U_13
_atom_site_aniso_U_23
Cl1 0.0528(7) 0.0950(9) 0.0438(6) -0.0045(6) -0.0053(5) -0.0044(6)
Cl2 0.0684(8) 0.1111(11) 0.0782(9) -0.0020(7) 0.0425(7) 0.0116(7)
O1 0.0324(14) 0.086(2) 0.0388(15) 0.0022(13) 0.0103(12) -0.0021(14)
O2 0.078(2) 0.101(3) 0.082(3) 0.036(2) 0.022(2) -0.0045(19)
N1 0.0301(17) 0.062(2) 0.059(2) -0.0052(16) 0.0033(15) -0.0077(18)
N2 0.0282(16) 0.056(2) 0.0470(19) -0.0018(14) 0.0037(14) -0.0067(16)
C1 0.045(2) 0.055(3) 0.049(2) -0.003(2) 0.003(2) 0.000(2)
C2 0.046(2) 0.055(2) 0.036(2) 0.006(2) 0.0070(18) -0.0007(19)
C3 0.0322(19) 0.061(3) 0.039(2) 0.0055(19) 0.0094(17) 0.006(2)
C4 0.0347(19) 0.050(2) 0.044(2) 0.0021(18) 0.0087(18) 0.0028(19)
C5 0.032(2) 0.064(3) 0.056(3) -0.0037(19) 0.0126(19) 0.008(2)
C6 0.041(2) 0.054(3) 0.073(3) -0.006(2) 0.010(2) -0.009(2)
C7 0.050(2) 0.069(3) 0.051(3) 0.006(2) 0.005(2) -0.008(2)
C8 0.054(2) 0.063(3) 0.049(3) 0.006(2) 0.018(2) 0.006(2)
C9 0.046(2) 0.051(2) 0.056(3) -0.0064(19) 0.020(2) 0.004(2)
C10 0.063(3) 0.075(3) 0.093(4) -0.015(2) 0.008(3) -0.016(3)
C11 0.073(3) 0.075(3) 0.040(2) 0.009(3) 0.010(2) 0.004(2)
C12 0.0315(19) 0.055(2) 0.042(2) 0.0054(17) 0.0122(17) -0.0004(19)
C13 0.032(2) 0.095(3) 0.048(3) 0.006(2) 0.0052(19) 0.009(2)
C14 0.046(2) 0.088(3) 0.046(2) 0.008(2) 0.014(2) 0.012(2)
C15 0.048(2) 0.056(3) 0.054(3) 0.007(2) 0.025(2) 0.006(2)
C16 0.032(2) 0.051(2) 0.062(3) 0.0007(18) 0.013(2) -0.004(2)
C17 0.038(2) 0.042(2) 0.040(2) 0.0042(17) 0.0074(17) -0.0027(17)

loop_
_atom_type_symbol
_atom_type_description
_atom_type_scat_dispersion_real
_atom_type_scat_dispersion_imag
_atom_type_scat_source
C C 0.0033 0.0016 'International Tables Vol C Tables 4.2.6.8 and 6.1.1.4'
H H 0.0000 0.0000 'International Tables Vol C Tables 4.2.6.8 and 6.1.1.4'
Cl Cl 0.1484 0.1585 'International Tables Vol C Tables 4.2.6.8 and 6.1.1.4'
N N 0.0061 0.0033 'International Tables Vol C Tables 4.2.6.8 and 6.1.1.4'
O O 0.0106 0.0060 'International Tables Vol C Tables 4.2.6.8 and 6.1.1.4'

loop_
_geom_angle_atom_site_label_1
_geom_angle_atom_site_label_2
_geom_angle_atom_site_label_3
_geom_angle
C3 O1 C12 118.2(3)
C1 N1 N2 105.2(3)
N1 N2 C4 119.1(3)
C3 N2 N1 110.0(3)
C3 N2 C4 129.8(3)
N1 C1 C2 112.0(3)
N1 C1 C10 119.8(4)
C2 C1 C10 128.3(4)
C1 C2 C11 127.8(4)
C3 C2 C1 104.0(3)
C3 C2 C11 127.7(4)
O1 C3 C2 132.6(3)
N2 C3 O1 118.3(3)
N2 C3 C2 108.8(3)
C5 C4 N2 120.6(3)
C9 C4 N2 118.8(3)
C9 C4 C5 120.5(4)
C4 C5 H5 120.4
C6 C5 C4 119.1(4)
C6 C5 H5 120.4
C5 C6 H6 119.8
C5 C6 C7 120.5(4)
C7 C6 H6 119.8
C6 C7 H7 120.0
C8 C7 C6 120.0(4)
C8 C7 H7 120.0
C7 C8 H8 119.9
C9 C8 C7 120.1(4)
C9 C8 H8 119.9
C4 C9 H9 120.1
C8 C9 C4 119.8(4)
C8 C9 H9 120.1
C1 C10 H10A 109.5
C1 C10 H10B 109.5
C1 C10 H10C 109.5
H10A C10 H10B 109.5
H10A C10 H10C 109.5
H10B C10 H10C 109.5
O2 C11 C2 126.1(5)
O2 C11 H11 117.0
C2 C11 H11 117.0
C13 C12 O1 124.0(3)
C13 C12 C17 119.7(3)
C17 C12 O1 116.3(3)
C12 C13 H13 119.8
C12 C13 C14 120.3(4)
C14 C13 H13 119.8
C13 C14 H14 120.3
C15 C14 C13 119.5(4)
C15 C14 H14 120.3
C14 C15 Cl2 119.5(3)
C14 C15 C16 121.0(4)
C16 C15 Cl2 119.4(3)
C15 C16 H16 120.5
C15 C16 C17 118.9(3)
C17 C16 H16 120.5
C12 C17 Cl1 120.6(3)
C16 C17 Cl1 118.9(3)
C16 C17 C12 120.5(4)

loop_
_geom_bond_atom_site_label_1
_geom_bond_atom_site_label_2
_geom_bond_distance
Cl1 C17 1.728(4)
Cl2 C15 1.737(4)
O1 C3 1.359(4)
O1 C12 1.399(4)
O2 C11 1.193(5)
N1 N2 1.387(4)
N1 C1 1.316(5)
N2 C3 1.344(4)
N2 C4 1.426(5)
C1 C2 1.411(5)
C1 C10 1.498(6)
C2 C3 1.371(5)
C2 C11 1.443(6)
C4 C5 1.387(5)
C4 C9 1.378(5)
C5 H5 0.9300
C5 C6 1.376(6)
C6 H6 0.9300
C6 C7 1.379(6)
C7 H7 0.9300
C7 C8 1.378(6)
C8 H8 0.9300
C8 C9 1.376(6)
C9 H9 0.9300
C10 H10A 0.9600
C10 H10B 0.9600
C10 H10C 0.9600
C11 H11 0.9300
C12 C13 1.366(5)
C12 C17 1.385(5)
C13 H13 0.9300
C13 C14 1.385(5)
C14 H14 0.9300
C14 C15 1.369(6)
C15 C16 1.379(6)
C16 H16 0.9300
C16 C17 1.380(5)

loop_
_geom_hbond_atom_site_label_D
_geom_hbond_atom_site_label_H
_geom_hbond_atom_site_label_A
_geom_hbond_site_symmetry_A
_geom_hbond_distance_DH
_geom_hbond_distance_HA
_geom_hbond_distance_DA
_geom_hbond_angle_DHA
C8 H8 O2 4_665 0.93 2.50 3.297(6) 144

loop_
_geom_torsion_atom_site_label_1
_geom_torsion_atom_site_label_2
_geom_torsion_atom_site_label_3
_geom_torsion_atom_site_label_4
_geom_torsion
Cl2 C15 C16 C17 178.1(3)
O1 C12 C13 C14 179.1(4)
O1 C12 C17 Cl1 0.0(5)
O1 C12 C17 C16 -179.0(3)
N1 N2 C3 O1 174.9(3)
N1 N2 C3 C2 0.0(4)
N1 N2 C4 C5 143.8(4)
N1 N2 C4 C9 -37.6(5)
N1 C1 C2 C3 1.2(4)
N1 C1 C2 C11 -171.3(4)
N2 N1 C1 C2 -1.1(4)
N2 N1 C1 C10 178.6(4)
N2 C4 C5 C6 177.0(3)
N2 C4 C9 C8 -177.2(3)
C1 N1 N2 C3 0.7(4)
C1 N1 N2 C4 169.8(3)
C1 C2 C3 O1 -174.5(4)
C1 C2 C3 N2 -0.7(4)
C1 C2 C11 O2 177.0(4)
C3 O1 C12 C13 -13.8(5)
C3 O1 C12 C17 167.5(3)
C3 N2 C4 C5 -49.5(6)
C3 N2 C4 C9 129.1(4)
C3 C2 C11 O2 6.3(7)
C4 N2 C3 O1 7.3(6)
C4 N2 C3 C2 -167.6(4)
C4 C5 C6 C7 0.5(6)
C5 C4 C9 C8 1.5(6)
C5 C6 C7 C8 0.7(6)
C6 C7 C8 C9 -0.9(6)
C7 C8 C9 C4 -0.2(6)
C9 C4 C5 C6 -1.6(6)
C10 C1 C2 C3 -178.6(4)
C10 C1 C2 C11 8.9(7)
C11 C2 C3 O1 -2.0(7)
C11 C2 C3 N2 171.8(4)
C12 O1 C3 N2 124.8(3)
C12 O1 C3 C2 -61.9(5)
C12 C13 C14 C15 0.9(7)
C13 C12 C17 Cl1 -178.8(3)
C13 C12 C17 C16 2.3(6)
C13 C14 C15 Cl2 -178.0(3)
C13 C14 C15 C16 0.5(7)
C14 C15 C16 C17 -0.5(6)
C15 C16 C17 Cl1 -179.9(3)
C15 C16 C17 C12 -0.9(5)
C17 C12 C13 C14 -2.2(6)

_cod_database_fobs_code 1543727
